data_2223285
loop_
_publ_author_name
'Li, Wenkuan'
'Yin, Handong'
'Wen, Liyuan'
'Cui, Jichun'
'Wang, Daqi'

_publ_section_title
;
 (<i>E</i>)-2-(Isonicotinoylhydrazonomethyl)benzoic acid methanol
 monosolvate
;
_journal_coeditor_code BQ2160
_journal_issue 10
_journal_name_full 'Acta Crystallographica Section E'
_journal_page_first o2578
_journal_paper_doi 10.1107/S1600536809038902
_journal_volume 65
_journal_year 2009
_chemical_formula_iupac 'C14 H11 N3 O3, C H4 O'
_chemical_formula_moiety 'C14 H11 N3 O3, C H4 O'
_chemical_formula_sum 'C15 H15 N3 O4'
_chemical_formula_weight 301.30
_chemical_name_common
;
(<i>E</i>)-<i>N</i>'-(2-Carboxybenzylidene)isonicotinohydrazide methanol
monosolvate
;
_chemical_name_systematic
;
(<i>E</i>)-2-(Isonicotinoylhydrazonomethyl)benzoic acid methanol monosolvate
;
_space_group_IT_number 14
_symmetry_cell_setting monoclinic
_symmetry_space_group_name_Hall '-P 2yn'
_symmetry_space_group_name_H-M 'P 1 21/n 1'
_atom_sites_solution_hydrogens geom
_atom_sites_solution_primary direct
_atom_sites_solution_secondary difmap
_audit_creation_method SHELXL-97
_cell_angle_alpha 90.00
_cell_angle_beta 95.4970(10)
_cell_angle_gamma 90.00
_cell_formula_units_Z 4
_cell_length_a 6.9768(11)
_cell_length_b 12.2103(13)
_cell_length_c 17.2650(19)
_cell_measurement_reflns_used 1170
_cell_measurement_temperature 298(2)
_cell_measurement_theta_max 21.51
_cell_measurement_theta_min 2.37
_cell_volume 1464.0(3)
_computing_cell_refinement 'SAINT (Siemens, 1996)'
_computing_data_collection 'SMART (Siemens, 1996)'
_computing_data_reduction 'SAINT (Siemens, 1996)'
_computing_molecular_graphics 'SHELXTL (Sheldrick, 2008)'
_computing_publication_material 'SHELXTL (Sheldrick, 2008)'
_computing_structure_refinement 'SHELXL97 (Sheldrick, 2008)'
_computing_structure_solution 'SHELXS97 (Sheldrick, 2008)'
_diffrn_ambient_temperature 298(2)
_diffrn_measured_fraction_theta_full 0.971
_diffrn_measured_fraction_theta_max 0.971
_diffrn_measurement_device_type 'Siemens SMART CCD area-detector'
_diffrn_measurement_method '\f and \w'
_diffrn_radiation_monochromator graphite
_diffrn_radiation_source 'fine-focus sealed tube'
_diffrn_radiation_type MoK\a
_diffrn_radiation_wavelength 0.71073
_diffrn_reflns_av_R_equivalents 0.0760
_diffrn_reflns_av_sigmaI/netI 0.0887
_diffrn_reflns_limit_h_max 8
_diffrn_reflns_limit_h_min -8
_diffrn_reflns_limit_k_max 14
_diffrn_reflns_limit_k_min -12
_diffrn_reflns_limit_l_max 20
_diffrn_reflns_limit_l_min -19
_diffrn_reflns_number 7290
_diffrn_reflns_theta_full 25.02
_diffrn_reflns_theta_max 25.02
_diffrn_reflns_theta_min 2.05
_exptl_absorpt_coefficient_mu 0.101
_exptl_absorpt_correction_T_max 0.9850
_exptl_absorpt_correction_T_min 0.9577
_exptl_absorpt_correction_type multi-scan
_exptl_absorpt_process_details '(SADABS; Sheldrick, 1996)'
_exptl_crystal_colour yellow
_exptl_crystal_density_diffrn 1.367
_exptl_crystal_density_method 'not measured'
_exptl_crystal_description block
_exptl_crystal_F_000 632
_exptl_crystal_size_max 0.43
_exptl_crystal_size_mid 0.19
_exptl_crystal_size_min 0.15
_refine_diff_density_max 0.338
_refine_diff_density_min -0.192
_refine_ls_extinction_method none
_refine_ls_goodness_of_fit_ref 0.991
_refine_ls_hydrogen_treatment constr
_refine_ls_matrix_type full
_refine_ls_number_parameters 199
_refine_ls_number_reflns 2508
_refine_ls_number_restraints 0
_refine_ls_restrained_S_all 0.991
_refine_ls_R_factor_all 0.1218
_refine_ls_R_factor_gt 0.0498
_refine_ls_shift/su_max 0.000
_refine_ls_shift/su_mean 0.000
_refine_ls_structure_factor_coef Fsqd
_refine_ls_weighting_details 'calc w=1/[\s^2^(Fo^2^)+(0.0559P)^2^] where P=(Fo^2^+2Fc^2^)/3'
_refine_ls_weighting_scheme calc
_refine_ls_wR_factor_gt 0.1041
_refine_ls_wR_factor_ref 0.1406
_reflns_number_gt 1233
_reflns_number_total 2508
_reflns_threshold_expression I>2\s(I)
_cod_data_source_file bq2160.cif
_cod_data_source_block I
_cod_depositor_comments
;
The following automatic conversions were performed:
'_symmetry_cell_setting' value 'Monoclinic' changed to 'monoclinic'
according to '/home/saulius/struct/CIF-dictionaries/cif_core.dic'
dictionary named 'cif_core.dic' version 2.4.1 from 2010-06-29.

Automatic conversion script
Id: cif_fix_enum 1527 2010-12-29 10:47:43Z saulius 

The following automatic conversions were performed:

'_symmetry_cell_setting' value 'Monoclinic' changed to 'monoclinic'
according to /home/saulius/struct/CIF-dictionaries/cif_core.dic
dictionary named 'cif_core.dic' version 2.4.1 from 2010-06-29.

Automatic conversion script
Id: cif_fix_values 1715 2011-07-08 13:25:40Z adriana 
;
_cod_original_sg_symbol_H-M 'P 21/n'
_cod_database_code 2223285
_cod_database_fobs_code 2223285

loop_
_symmetry_equiv_pos_as_xyz
'x, y, z'
'-x+1/2, y+1/2, -z+1/2'
'-x, -y, -z'
'x-1/2, -y-1/2, z-1/2'

loop_
_atom_site_type_symbol
_atom_site_label
_atom_site_fract_x
_atom_site_fract_y
_atom_site_fract_z
_atom_site_U_iso_or_equiv
_atom_site_adp_type
_atom_site_calc_flag
_atom_site_refinement_flags
_atom_site_occupancy
_atom_site_disorder_assembly
_atom_site_disorder_group
N N1 0.2762(4) 0.52906(18) 0.52873(12) 0.0371(7) Uani d . 1 . .
H H1 0.3076 0.5854 0.5570 0.045 Uiso calc R 1 . .
N N2 0.2993(4) 0.42528(18) 0.55868(14) 0.0390(7) Uani d . 1 . .
N N3 0.1111(4) 0.8638(2) 0.36585(14) 0.0438(7) Uani d . 1 . .
O O1 0.1643(3) 0.46359(16) 0.41058(12) 0.0537(7) Uani d . 1 . .
O O2 0.5588(3) 0.46550(16) 0.77984(11) 0.0523(7) Uani d . 1 . .
H H2 0.5752 0.5125 0.8137 0.078 Uiso calc R 1 . .
O O3 0.4040(4) 0.38081(18) 0.86917(13) 0.0654(8) Uani d . 1 . .
O O4 0.4701(4) 0.3132(2) 0.38940(15) 0.0876(10) Uani d . 1 . .
H H4 0.3697 0.3467 0.3775 0.131 Uiso calc R 1 . .
C C1 0.2034(5) 0.5407(2) 0.45415(17) 0.0361(8) Uani d . 1 . .
C C2 0.1221(5) 0.8462(3) 0.44169(18) 0.0474(9) Uani d . 1 . .
H H2A 0.1103 0.9057 0.4745 0.057 Uiso calc R 1 . .
C C3 0.1501(5) 0.7440(2) 0.47459(17) 0.0406(9) Uani d . 1 . .
H H3 0.1551 0.7347 0.5282 0.049 Uiso calc R 1 . .
C C4 0.1704(4) 0.6558(2) 0.42630(15) 0.0312(7) Uani d . 1 . .
C C5 0.1561(5) 0.6736(2) 0.34726(16) 0.0380(8) Uani d . 1 . .
H H5 0.1660 0.6155 0.3131 0.046 Uiso calc R 1 . .
C C6 0.1271(5) 0.7785(3) 0.31942(18) 0.0429(9) Uani d . 1 . .
H H6 0.1183 0.7900 0.2659 0.052 Uiso calc R 1 . .
C C7 0.3532(4) 0.4180(2) 0.63048(16) 0.0347(8) Uani d . 1 . .
H H7 0.3768 0.4809 0.6602 0.042 Uiso calc R 1 . .
C C8 0.3783(4) 0.3093(2) 0.66650(17) 0.0322(8) Uani d . 1 . .
C C9 0.4202(5) 0.2943(2) 0.74724(17) 0.0353(8) Uani d . 1 . .
C C10 0.4338(5) 0.1888(2) 0.77718(19) 0.0456(9) Uani d . 1 . .
H H10 0.4572 0.1786 0.8306 0.055 Uiso calc R 1 . .
C C11 0.4133(5) 0.0993(3) 0.7289(2) 0.0548(10) Uani d . 1 . .
H H11 0.4255 0.0290 0.7496 0.066 Uiso calc R 1 . .
C C12 0.3750(5) 0.1135(3) 0.6503(2) 0.0551(10) Uani d . 1 . .
H H12 0.3624 0.0530 0.6175 0.066 Uiso calc R 1 . .
C C13 0.3551(5) 0.2177(2) 0.61980(18) 0.0434(9) Uani d . 1 . .
H H13 0.3254 0.2264 0.5665 0.052 Uiso calc R 1 . .
C C14 0.4585(5) 0.3846(3) 0.80510(18) 0.0416(9) Uani d . 1 . .
C C15 0.4316(6) 0.2034(3) 0.3937(2) 0.0742(13) Uani d . 1 . .
H H15A 0.4264 0.1828 0.4471 0.111 Uiso calc R 1 . .
H H15B 0.5314 0.1626 0.3720 0.111 Uiso calc R 1 . .
H H15C 0.3101 0.1879 0.3648 0.111 Uiso calc R 1 . .

loop_
_atom_site_aniso_label
_atom_site_aniso_U_11
_atom_site_aniso_U_22
_atom_site_aniso_U_33
_atom_site_aniso_U_12
_atom_site_aniso_U_13
_atom_site_aniso_U_23
N1 0.0488(19) 0.0284(14) 0.0325(15) 0.0004(13) -0.0045(13) 0.0009(11)
N2 0.0479(19) 0.0308(14) 0.0365(15) -0.0022(13) -0.0049(13) 0.0049(12)
N3 0.046(2) 0.0452(16) 0.0389(16) 0.0059(14) -0.0003(13) 0.0045(13)
O1 0.076(2) 0.0369(12) 0.0436(13) 0.0013(12) -0.0172(12) -0.0072(11)
O2 0.078(2) 0.0419(13) 0.0375(13) -0.0119(13) 0.0066(12) -0.0091(10)
O3 0.099(2) 0.0622(16) 0.0371(14) 0.0029(15) 0.0188(14) 0.0043(12)
O4 0.091(3) 0.0691(19) 0.096(2) -0.0088(17) -0.0259(17) -0.0136(15)
C1 0.041(2) 0.0362(18) 0.0302(17) 0.0006(16) -0.0025(15) -0.0011(14)
C2 0.063(3) 0.045(2) 0.0339(19) 0.0114(18) 0.0027(16) -0.0026(15)
C3 0.055(3) 0.0425(19) 0.0232(17) 0.0076(17) 0.0002(16) 0.0029(14)
C4 0.030(2) 0.0366(17) 0.0266(16) 0.0033(14) 0.0013(13) -0.0005(13)
C5 0.041(2) 0.0438(19) 0.0284(17) 0.0048(16) 0.0018(15) -0.0019(14)
C6 0.046(2) 0.054(2) 0.0286(18) 0.0026(18) -0.0005(16) 0.0094(16)
C7 0.041(2) 0.0315(17) 0.0309(17) -0.0005(15) -0.0007(14) 0.0031(13)
C8 0.028(2) 0.0290(17) 0.0388(18) -0.0009(14) 0.0007(14) 0.0024(14)
C9 0.034(2) 0.0332(17) 0.0374(18) 0.0021(15) -0.0006(15) 0.0079(14)
C10 0.051(2) 0.041(2) 0.044(2) 0.0005(17) 0.0033(17) 0.0115(16)
C11 0.061(3) 0.0333(19) 0.069(3) -0.0039(18) 0.001(2) 0.0131(18)
C12 0.067(3) 0.032(2) 0.066(2) -0.0038(18) 0.001(2) -0.0039(18)
C13 0.048(3) 0.0372(19) 0.0430(19) -0.0029(17) -0.0059(17) -0.0002(15)
C14 0.050(2) 0.0410(19) 0.0329(18) 0.0089(18) 0.0001(16) 0.0054(15)
C15 0.085(4) 0.058(3) 0.077(3) -0.005(2) -0.004(2) -0.007(2)

loop_
_atom_type_symbol
_atom_type_description
_atom_type_scat_dispersion_real
_atom_type_scat_dispersion_imag
_atom_type_scat_source
C C 0.0033 0.0016 'International Tables Vol C Tables 4.2.6.8 and 6.1.1.4'
H H 0.0000 0.0000 'International Tables Vol C Tables 4.2.6.8 and 6.1.1.4'
N N 0.0061 0.0033 'International Tables Vol C Tables 4.2.6.8 and 6.1.1.4'
O O 0.0106 0.0060 'International Tables Vol C Tables 4.2.6.8 and 6.1.1.4'

loop_
_geom_angle_atom_site_label_1
_geom_angle_atom_site_label_2
_geom_angle_atom_site_label_3
_geom_angle_site_symmetry_1
_geom_angle_site_symmetry_3
_geom_angle
_geom_angle_publ_flag
C1 N1 N2 . . 118.6(2) ?
C1 N1 H1 . . 120.7 ?
N2 N1 H1 . . 120.7 ?
C7 N2 N1 . . 116.6(2) ?
C2 N3 C6 . . 118.1(3) ?
C14 O2 H2 . . 109.5 ?
C15 O4 H4 . . 109.5 ?
O1 C1 N1 1 . 123.4(3) ?
O1 C1 N1 . . 123.4(3) ?
O1 C1 C4 1 . 120.6(3) ?
O1 C1 C4 . . 120.6(3) ?
N1 C1 C4 . . 116.0(3) ?
N3 C2 C3 . . 123.3(3) ?
N3 C2 H2A . . 118.4 ?
C3 C2 H2A . . 118.4 ?
C2 C3 C4 . . 118.5(3) ?
C2 C3 H3 . . 120.7 ?
C4 C3 H3 . . 120.7 ?
C5 C4 C3 . . 118.3(3) ?
C5 C4 C1 . . 117.5(2) ?
C3 C4 C1 . . 124.2(2) ?
C6 C5 C4 . . 119.2(3) ?
C6 C5 H5 . . 120.4 ?
C4 C5 H5 . . 120.4 ?
N3 C6 C5 . . 122.5(3) ?
N3 C6 H6 . . 118.7 ?
C5 C6 H6 . . 118.7 ?
N2 C7 C8 . . 119.4(3) ?
N2 C7 H7 . . 120.3 ?
C8 C7 H7 . . 120.3 ?
C13 C8 C9 . . 118.3(3) ?
C13 C8 C7 . . 118.9(3) ?
C9 C8 C7 . . 122.8(3) ?
C10 C9 C8 . . 119.3(3) ?
C10 C9 C14 . . 115.7(3) ?
C8 C9 C14 . . 124.9(3) ?
C11 C10 C9 . . 120.9(3) ?
C11 C10 H10 . . 119.6 ?
C9 C10 H10 . . 119.6 ?
C12 C11 C10 . . 120.0(3) ?
C12 C11 H11 . . 120.0 ?
C10 C11 H11 . . 120.0 ?
C11 C12 C13 . . 119.9(3) ?
C11 C12 H12 . . 120.0 ?
C13 C12 H12 . . 120.0 ?
C12 C13 C8 . . 121.6(3) ?
C12 C13 H13 . . 119.2 ?
C8 C13 H13 . . 119.2 ?
O3 C14 O2 . . 124.1(3) ?
O3 C14 C9 . . 122.2(3) ?
O2 C14 C9 . . 113.7(3) ?
O4 C15 H15A . . 109.5 ?
O4 C15 H15B . . 109.5 ?
H15A C15 H15B . . 109.5 ?
O4 C15 H15C . . 109.5 ?
H15A C15 H15C . . 109.5 ?
H15B C15 H15C . . 109.5 ?

loop_
_geom_bond_atom_site_label_1
_geom_bond_atom_site_label_2
_geom_bond_site_symmetry_2
_geom_bond_distance
_geom_bond_publ_flag
N1 C1 . 1.346(3) ?
N1 N2 . 1.372(3) ?
N1 H1 . 0.8600 ?
N2 C7 . 1.264(3) ?
N3 C2 . 1.322(4) ?
N3 C6 . 1.325(4) ?
O1 C1 . 1.219(3) ?
O2 C14 . 1.309(4) ?
O2 H2 . 0.8200 ?
O3 C14 . 1.205(3) ?
O4 C15 . 1.371(4) ?
O4 H4 . 0.8200 ?
C1 O1 1 1.219(3) ?
C1 C4 . 1.496(4) ?
C2 C3 . 1.377(4) ?
C2 H2A . 0.9300 ?
C3 C4 . 1.377(4) ?
C3 H3 . 0.9300 ?
C4 C5 . 1.376(4) ?
C5 C6 . 1.376(4) ?
C5 H5 . 0.9300 ?
C6 H6 . 0.9300 ?
C7 C8 . 1.469(4) ?
C7 H7 . 0.9300 ?
C8 C13 . 1.380(4) ?
C8 C9 . 1.409(4) ?
C9 C10 . 1.388(4) ?
C9 C14 . 1.495(4) ?
C10 C11 . 1.374(4) ?
C10 H10 . 0.9300 ?
C11 C12 . 1.369(4) ?
C11 H11 . 0.9300 ?
C12 C13 . 1.378(4) ?
C12 H12 . 0.9300 ?
C13 H13 . 0.9300 ?
C15 H15A . 0.9600 ?
C15 H15B . 0.9600 ?
C15 H15C . 0.9600 ?

loop_
_geom_hbond_atom_site_label_D
_geom_hbond_atom_site_label_H
_geom_hbond_atom_site_label_A
_geom_hbond_site_symmetry_A
_geom_hbond_distance_DH
_geom_hbond_distance_HA
_geom_hbond_distance_DA
_geom_hbond_angle_DHA
N1 H1 O4 3_666 0.86 2.13 2.891(3) 148.1
O4 H4 O1 1 0.82 2.14 2.864(4) 147.6
O2 H2 N3 4_676 0.82 1.76 2.565(3) 165.2
